data_1575975
loop_
_publ_author_name
'Atwi, Boshra'
'Wang, Dongren'
'Bruckner, Johanna R.'
'Frey, Wolfgang'
'Buchmeiser, Michael R.'

_publ_section_title
;
 Confinement-induced Z-selectivity in the rhodium N-heterocyclic
 carbene-catalyzed hydroboration of terminal alkynes
;
_journal_issue 23
_journal_name_full 'Catalysis Science &amp; Technology'
_journal_page_first 7059
_journal_page_last 7066
_journal_paper_doi 10.1039/D5CY00860C
_journal_volume 15
_journal_year 2025
_chemical_formula_moiety 'C28 H43 N3 O4 Rh Si, B F4'
_chemical_formula_sum 'C28 H43 B F4 N3 O4 Rh Si'
_chemical_formula_weight 703.46
_chemical_name_common Rh3
_space_group_crystal_system triclinic
_space_group_IT_number 2
_space_group_name_Hall '-P 1'
_space_group_name_H-M_alt 'P -1'
_atom_sites_solution_hydrogens mixed
_atom_sites_solution_primary iterative
_atom_sites_solution_secondary difmap
_audit_creation_method SHELXL-2014/7
_audit_update_record
;
2025-06-30 deposited with the CCDC.	2025-10-07 downloaded from the CCDC.
;
_cell_angle_alpha 99.026(8)
_cell_angle_beta 101.031(8)
_cell_angle_gamma 116.881(6)
_cell_formula_units_Z 2
_cell_length_a 11.089(2)
_cell_length_b 12.165(3)
_cell_length_c 14.201(5)
_cell_measurement_reflns_used 5055
_cell_measurement_temperature 150(2)
_cell_measurement_theta_max 26.473
_cell_measurement_theta_min 1.521
_cell_volume 1611.0(8)
_computing_cell_refinement 'Bruker APEXII Software Suite, 2008'
_computing_data_collection 'Bruker APEXII Software Suite, 2008'
_computing_data_reduction 'Bruker APEXII Software Suite, 2008'
_computing_molecular_graphics 'SHELXTL-plus, XP (Sheldrick, 1998)'
_computing_structure_refinement 'SHELXL-2014/7 (Sheldrick, 2014)'
_computing_structure_solution 'SHELXS-2014/7 (Sheldrick, 2014)'
_diffrn_ambient_temperature 150(2)
_diffrn_measured_fraction_theta_full 0.998
_diffrn_measured_fraction_theta_max 0.987
_diffrn_measurement_device_type 'Bruker Kappa APEXII Duo'
_diffrn_measurement_method 'Omega + Phi Scans'
_diffrn_radiation_type MoK\a
_diffrn_radiation_wavelength 0.71073
_diffrn_reflns_av_R_equivalents 0.0594
_diffrn_reflns_av_unetI/netI 0.0699
_diffrn_reflns_Laue_measured_fraction_full 0.998
_diffrn_reflns_Laue_measured_fraction_max 0.987
_diffrn_reflns_limit_h_max 13
_diffrn_reflns_limit_h_min -13
_diffrn_reflns_limit_k_max 14
_diffrn_reflns_limit_k_min -15
_diffrn_reflns_limit_l_max 17
_diffrn_reflns_limit_l_min -16
_diffrn_reflns_number 22180
_diffrn_reflns_point_group_measured_fraction_full 0.998
_diffrn_reflns_point_group_measured_fraction_max 0.987
_diffrn_reflns_theta_full 25.242
_diffrn_reflns_theta_max 26.473
_diffrn_reflns_theta_min 1.521
_diffrn_source 'fine-focus sealed tube'
_exptl_absorpt_coefficient_mu 0.627
_exptl_absorpt_correction_T_max 0.9570
_exptl_absorpt_correction_T_min 0.7677
_exptl_absorpt_correction_type numerical
_exptl_absorpt_process_details 'SADABS (Bruker, 2008)'
_exptl_crystal_colour yellow
_exptl_crystal_density_diffrn 1.450
_exptl_crystal_description plate
_exptl_crystal_F_000 728
_exptl_crystal_size_max 0.407
_exptl_crystal_size_mid 0.393
_exptl_crystal_size_min 0.096
_refine_diff_density_max 0.926
_refine_diff_density_min -0.693
_refine_diff_density_rms 0.084
_refine_ls_extinction_method none
_refine_ls_goodness_of_fit_ref 1.045
_refine_ls_hydrogen_treatment mixed
_refine_ls_matrix_type full
_refine_ls_number_parameters 472
_refine_ls_number_reflns 6584
_refine_ls_number_restraints 273
_refine_ls_restrained_S_all 1.143
_refine_ls_R_factor_all 0.0669
_refine_ls_R_factor_gt 0.0473
_refine_ls_shift/su_max 0.001
_refine_ls_shift/su_mean 0.000
_refine_ls_structure_factor_coef Fsqd
_refine_ls_weighting_details 'w=1/[\s^2^(Fo^2^)+(0.0577P)^2^+0.4280P] where P=(Fo^2^+2Fc^2^)/3'
_refine_ls_weighting_scheme calc
_refine_ls_wR_factor_gt 0.1136
_refine_ls_wR_factor_ref 0.1236
_reflns_Friedel_coverage 0.000
_reflns_number_gt 5055
_reflns_number_total 6584
_reflns_threshold_expression 'I > 2\s(I)'
_cod_data_source_file d5cy00860c2.cif
_cod_data_source_block buch367
_cod_depositor_comments 'Adding full bibliography for 1575973--1575975.cif.'
_cod_original_cell_volume 1610.9(7)
_cod_database_code 1575975
_shelx_shelxl_version_number 2014/7
_shelx_space_group_comment
;
The symmetry employed for this shelxl refinement is uniquely defined
by the following loop, which should always be used as a source of
symmetry information in preference to the above space-group names.
They are only intended as comments.
;
_shelx_estimated_absorpt_t_min 0.784
_shelx_estimated_absorpt_t_max 0.942

loop_
_space_group_symop_operation_xyz
'x, y, z'
'-x, -y, -z'

loop_
_atom_site_label
_atom_site_type_symbol
_atom_site_fract_x
_atom_site_fract_y
_atom_site_fract_z
_atom_site_U_iso_or_equiv
_atom_site_adp_type
_atom_site_occupancy
_atom_site_site_symmetry_order
_atom_site_calc_flag
_atom_site_refinement_flags_posn
_atom_site_refinement_flags_adp
_atom_site_refinement_flags_occupancy
_atom_site_disorder_assembly
_atom_site_disorder_group
Rh1 Rh 0.36633(3) 0.75414(3) 0.87642(2) 0.03241(12) Uani 1 1 d . . . . .
Si1 Si 0.89749(16) 0.84002(14) 1.13562(11) 0.0594(4) Uani 1 1 d . . . . .
O1 O 0.2978(3) 0.7990(2) 0.74414(19) 0.0349(6) Uani 1 1 d . . . . .
N1 N 0.3860(3) 0.6134(3) 0.6991(2) 0.0345(7) Uani 1 1 d D . . . .
C1 C 0.4643(4) 0.6868(4) 0.7955(3) 0.0429(10) Uani 1 1 d D . . . .
N2 N 0.5999(5) 0.7124(5) 0.8017(4) 0.0355(10) Uani 0.706(5) 1 d D U P A 1
C2 C 0.4712(9) 0.5908(11) 0.6487(5) 0.039(3) Uani 0.706(5) 1 d D . P A 1
H2 H 0.4428 0.5442 0.5808 0.047 Uiso 0.706(5) 1 calc R U P A 1
C3 C 0.6011(6) 0.6469(6) 0.7134(4) 0.0400(13) Uani 0.706(5) 1 d D U P A 1
H3 H 0.6801 0.6425 0.7007 0.048 Uiso 0.706(5) 1 calc R U P A 1
N2A N 0.5630(12) 0.6449(12) 0.8031(9) 0.0390(17) Uani 0.294(5) 1 d D U P A 2
C2A C 0.4463(18) 0.557(2) 0.6468(10) 0.039(7) Uani 0.294(5) 1 d D . P A 2
H2A H 0.4117 0.5112 0.5781 0.047 Uiso 0.294(5) 1 calc R U P A 2
C3A C 0.5655(13) 0.5818(14) 0.7150(7) 0.039(2) Uani 0.294(5) 1 d D U P A 2
H3A H 0.6351 0.5603 0.7044 0.046 Uiso 0.294(5) 1 calc R U P A 2
O2 O 1.0288(5) 0.8666(4) 1.2271(3) 0.0939(14) Uani 1 1 d . . . . .
N3 N 0.2387(4) 0.7519(3) 0.5763(3) 0.0367(8) Uani 1 1 d D . . . .
H3AA H 0.220(5) 0.701(4) 0.523(2) 0.056(14) Uiso 1 1 d D . . . .
O3 O 0.7535(4) 0.7181(4) 1.1322(3) 0.0807(11) Uani 1 1 d . . . . .
C4 C 0.2446(4) 0.5917(3) 0.6556(3) 0.0365(9) Uani 1 1 d . . . . .
H4A H 0.1804 0.5468 0.6935 0.044 Uiso 1 1 calc R U . . .
H4B H 0.2055 0.5387 0.5853 0.044 Uiso 1 1 calc R U . . .
O4 O 0.8894(5) 0.9696(4) 1.1523(3) 0.0953(14) Uani 1 1 d . . . . .
C5 C 0.2592(4) 0.7221(3) 0.6612(3) 0.0311(8) Uani 1 1 d . . . . .
C6 C 0.2696(4) 0.8778(4) 0.5686(3) 0.0384(9) Uani 1 1 d . . . . .
C7 C 0.1590(4) 0.8933(4) 0.5202(3) 0.0404(9) Uani 1 1 d . . . . .
C8 C 0.1900(5) 1.0126(4) 0.5084(3) 0.0505(11) Uani 1 1 d . . . . .
H8 H 0.1158 1.0240 0.4743 0.061 Uiso 1 1 calc R U . . .
C9 C 0.3265(6) 1.1162(4) 0.5449(4) 0.0546(12) Uani 1 1 d . . . . .
C10 C 0.4351(5) 1.0982(4) 0.5940(4) 0.0543(12) Uani 1 1 d . . . . .
H10 H 0.5289 1.1689 0.6203 0.065 Uiso 1 1 calc R U . . .
C11 C 0.4084(4) 0.9782(4) 0.6051(3) 0.0410(10) Uani 1 1 d . . . . .
C12 C 0.0087(5) 0.7812(4) 0.4815(4) 0.0545(12) Uani 1 1 d . . . . .
H12A H -0.0542 0.8082 0.4470 0.082 Uiso 1 1 calc R U . . .
H12B H -0.0223 0.7524 0.5377 0.082 Uiso 1 1 calc R U . . .
H12C H 0.0053 0.7106 0.4349 0.082 Uiso 1 1 calc R U . . .
C13 C 0.3601(7) 1.2470(5) 0.5317(5) 0.0818(18) Uani 1 1 d . . . . .
H13A H 0.2986 1.2367 0.4676 0.123 Uiso 1 1 calc R U . . .
H13B H 0.4594 1.2948 0.5330 0.123 Uiso 1 1 calc R U . . .
H13C H 0.3441 1.2940 0.5861 0.123 Uiso 1 1 calc R U . . .
C14 C 0.5291(4) 0.9596(5) 0.6511(3) 0.0534(12) Uani 1 1 d . . . . .
H14A H 0.6177 1.0278 0.6467 0.080 Uiso 1 1 calc R U . . .
H14B H 0.5128 0.8760 0.6152 0.080 Uiso 1 1 calc R U . . .
H14C H 0.5356 0.9627 0.7214 0.080 Uiso 1 1 calc R U . . .
C15 C 0.7259(7) 0.7925(6) 0.8874(5) 0.0384(12) Uani 0.706(5) 1 d . U P A 1
H15A H 0.7007 0.8313 0.9415 0.046 Uiso 0.706(5) 1 calc R U P A 1
H15B H 0.7971 0.8629 0.8679 0.046 Uiso 0.706(5) 1 calc R U P A 1
C16 C 0.7894(6) 0.7140(6) 0.9254(5) 0.0437(13) Uani 0.706(5) 1 d . U P A 1
H16A H 0.8137 0.6738 0.8714 0.052 Uiso 0.706(5) 1 calc R U P A 1
H16B H 0.7199 0.6450 0.9471 0.052 Uiso 0.706(5) 1 calc R U P A 1
C15A C 0.6739(15) 0.6786(13) 0.8958(11) 0.0410(17) Uani 0.294(5) 1 d . U P A 2
H15C H 0.6353 0.6798 0.9531 0.049 Uiso 0.294(5) 1 calc R U P A 2
H15D H 0.7027 0.6123 0.8920 0.049 Uiso 0.294(5) 1 calc R U P A 2
C16A C 0.7959(18) 0.8017(16) 0.9121(12) 0.045(2) Uani 0.294(5) 1 d . U P A 2
H16C H 0.7762 0.8724 0.9315 0.054 Uiso 0.294(5) 1 calc R U P A 2
H16D H 0.8288 0.8082 0.8521 0.054 Uiso 0.294(5) 1 calc R U P A 2
C17 C 0.9223(5) 0.8028(6) 1.0131(4) 0.0698(15) Uani 1 1 d . . . . .
H17A H 0.9827 0.7638 1.0181 0.084 Uiso 0.706 1 d . U P A 1
H17B H 0.9754 0.8821 0.9972 0.084 Uiso 0.706 1 d . U P A 1
H17C H 0.9179 0.7202 0.9996 0.084 Uiso 0.294 1 d . U P A 2
H17D H 1.0176 0.8653 1.0147 0.084 Uiso 0.294 1 d . U P A 2
C18 C 1.0737(6) 0.7805(6) 1.2434(4) 0.0811(17) Uani 1 1 d . . . . .
H18A H 0.9913 0.6947 1.2274 0.122 Uiso 1 1 calc R U . . .
H18B H 1.1287 0.8066 1.3136 0.122 Uiso 1 1 calc R U . . .
H18C H 1.1331 0.7792 1.2007 0.122 Uiso 1 1 calc R U . . .
C19 C 0.6858(8) 0.6971(7) 1.2105(5) 0.102(2) Uani 1 1 d . . . . .
H19A H 0.7186 0.6515 1.2503 0.154 Uiso 1 1 calc R U . . .
H19B H 0.5828 0.6456 1.1806 0.154 Uiso 1 1 calc R U . . .
H19C H 0.7101 0.7799 1.2537 0.154 Uiso 1 1 calc R U . . .
C20 C 0.9285(8) 1.0608(6) 1.2444(5) 0.099(2) Uani 1 1 d . . . . .
H20A H 0.8511 1.0306 1.2746 0.148 Uiso 1 1 calc R U . . .
H20B H 0.9475 1.1434 1.2324 0.148 Uiso 1 1 calc R U . . .
H20C H 1.0139 1.0711 1.2898 0.148 Uiso 1 1 calc R U . . .
C21 C 0.4604(4) 0.7637(4) 1.0246(3) 0.0434(10) Uani 1 1 d . . . . .
H21 H 0.5484 0.8033 1.0106 0.052 Uiso 1 1 calc R U . . .
C22 C 0.3625(5) 0.6359(4) 0.9707(3) 0.0487(11) Uani 1 1 d . . . . .
H22 H 0.3915 0.5932 0.9261 0.058 Uiso 1 1 calc R U . . .
C23 C 0.2163(5) 0.5616(4) 0.9780(4) 0.0611(14) Uani 1 1 d . . . . .
H23A H 0.2220 0.5366 1.0411 0.073 Uiso 1 1 calc R U . . .
H23B H 0.1626 0.4819 0.9221 0.073 Uiso 1 1 calc R U . . .
C24 C 0.1348(5) 0.6347(4) 0.9751(4) 0.0521(12) Uani 1 1 d . . . . .
H24A H 0.0322 0.5724 0.9466 0.062 Uiso 1 1 calc R U . . .
H24B H 0.1511 0.6809 1.0443 0.062 Uiso 1 1 calc R U . . .
C25 C 0.1770(4) 0.7296(4) 0.9146(3) 0.0375(9) Uani 1 1 d . . . . .
H25 H 0.1312 0.7005 0.8447 0.045 Uiso 1 1 calc R U . . .
C26 C 0.2788(4) 0.8564(3) 0.9560(3) 0.0353(9) Uani 1 1 d . . . . .
H26 H 0.2959 0.9106 0.9129 0.042 Uiso 1 1 calc R U . . .
C27 C 0.3648(4) 0.9159(4) 1.0632(3) 0.0448(10) Uani 1 1 d . . . . .
H27A H 0.3028 0.9209 1.1035 0.054 Uiso 1 1 calc R U . . .
H27B H 0.4394 1.0046 1.0713 0.054 Uiso 1 1 calc R U . . .
C28 C 0.4346(5) 0.8430(4) 1.1040(3) 0.0493(11) Uani 1 1 d . . . . .
H28A H 0.5263 0.9053 1.1548 0.059 Uiso 1 1 calc R U . . .
H28B H 0.3737 0.7852 1.1378 0.059 Uiso 1 1 calc R U . . .
B1 B 0.1640(5) 0.5014(5) 0.3533(4) 0.0583(15) Uani 1 1 d D . . . .
F1 F 0.2481(9) 0.4717(9) 0.4180(6) 0.088(2) Uani 0.492(5) 1 d D U P B 1
F2 F 0.0547(8) 0.4765(10) 0.3935(7) 0.109(3) Uani 0.492(5) 1 d D U P B 1
F3 F 0.1419(10) 0.4433(10) 0.2649(6) 0.115(3) Uani 0.492(5) 1 d D U P B 1
F4 F 0.2338(11) 0.6307(7) 0.3746(7) 0.138(3) Uani 0.492(5) 1 d D U P B 1
F1A F 0.2850(8) 0.5484(10) 0.4226(7) 0.114(3) Uani 0.508(5) 1 d D U P B 2
F2A F 0.0980(9) 0.5627(9) 0.3849(7) 0.116(3) Uani 0.508(5) 1 d D U P B 2
F3A F 0.0784(10) 0.3787(7) 0.3185(7) 0.136(3) Uani 0.508(5) 1 d D U P B 2
F4A F 0.1966(11) 0.5417(11) 0.2712(7) 0.145(3) Uani 0.508(5) 1 d D U P B 2

loop_
_atom_site_aniso_label
_atom_site_aniso_U_11
_atom_site_aniso_U_22
_atom_site_aniso_U_33
_atom_site_aniso_U_23
_atom_site_aniso_U_13
_atom_site_aniso_U_12
Rh1 0.03135(18) 0.03855(18) 0.02980(19) 0.00924(13) 0.01346(13) 0.01778(13)
Si1 0.0682(9) 0.0717(9) 0.0431(8) 0.0027(7) 0.0035(7) 0.0477(8)
O1 0.0425(15) 0.0329(13) 0.0298(15) 0.0062(12) 0.0127(13) 0.0191(12)
N1 0.0409(18) 0.0351(16) 0.0347(19) 0.0079(14) 0.0135(16) 0.0246(15)
C1 0.046(2) 0.063(3) 0.032(2) 0.013(2) 0.014(2) 0.036(2)
N2 0.039(2) 0.041(2) 0.037(2) 0.0111(19) 0.0173(17) 0.0268(19)
C2 0.055(5) 0.037(5) 0.030(5) 0.004(3) 0.020(4) 0.026(4)
C3 0.045(3) 0.046(3) 0.039(2) 0.008(2) 0.019(2) 0.028(2)
N2A 0.042(3) 0.044(3) 0.039(3) 0.012(3) 0.013(2) 0.027(3)
C2A 0.053(12) 0.042(14) 0.044(13) 0.022(9) 0.023(10) 0.034(11)
C3A 0.043(3) 0.043(3) 0.040(3) 0.011(3) 0.019(3) 0.026(3)
O2 0.115(3) 0.106(3) 0.065(3) 0.000(2) -0.010(2) 0.080(3)
N3 0.047(2) 0.0362(18) 0.0257(19) 0.0015(15) 0.0059(16) 0.0242(16)
O3 0.088(3) 0.106(3) 0.059(2) 0.023(2) 0.029(2) 0.054(2)
C4 0.034(2) 0.0281(18) 0.040(2) 0.0049(17) 0.0065(18) 0.0127(16)
O4 0.154(4) 0.100(3) 0.061(3) 0.007(2) 0.017(3) 0.098(3)
C5 0.0267(19) 0.0304(18) 0.032(2) 0.0022(16) 0.0040(17) 0.0144(15)
C6 0.053(3) 0.038(2) 0.028(2) 0.0071(17) 0.017(2) 0.0242(19)
C7 0.048(2) 0.042(2) 0.036(2) 0.0093(18) 0.015(2) 0.0253(19)
C8 0.067(3) 0.058(3) 0.051(3) 0.025(2) 0.031(3) 0.042(3)
C9 0.079(3) 0.047(3) 0.057(3) 0.025(2) 0.043(3) 0.035(3)
C10 0.058(3) 0.043(2) 0.050(3) 0.009(2) 0.030(2) 0.012(2)
C11 0.049(3) 0.049(2) 0.028(2) 0.0114(18) 0.020(2) 0.023(2)
C12 0.053(3) 0.053(3) 0.061(3) 0.016(2) 0.012(2) 0.031(2)
C13 0.106(5) 0.053(3) 0.108(5) 0.042(3) 0.063(4) 0.039(3)
C14 0.040(2) 0.066(3) 0.044(3) 0.012(2) 0.016(2) 0.018(2)
C15 0.040(2) 0.044(2) 0.040(2) 0.0105(19) 0.013(2) 0.028(2)
C16 0.049(3) 0.048(2) 0.041(3) 0.007(2) 0.011(2) 0.032(2)
C15A 0.044(3) 0.045(3) 0.041(3) 0.010(3) 0.014(3) 0.028(3)
C16A 0.048(3) 0.048(3) 0.041(3) 0.009(3) 0.011(3) 0.027(3)
C17 0.050(3) 0.097(4) 0.056(3) 0.003(3) 0.009(3) 0.040(3)
C18 0.082(4) 0.118(5) 0.064(4) 0.023(4) 0.018(3) 0.068(4)
C19 0.134(6) 0.138(6) 0.071(5) 0.049(4) 0.053(5) 0.081(5)
C20 0.152(7) 0.101(5) 0.064(4) 0.002(4) 0.020(4) 0.091(5)
C21 0.043(2) 0.060(3) 0.034(2) 0.016(2) 0.013(2) 0.029(2)
C22 0.071(3) 0.061(3) 0.043(3) 0.025(2) 0.030(2) 0.048(3)
C23 0.079(3) 0.043(2) 0.074(4) 0.030(2) 0.041(3) 0.029(2)
C24 0.045(2) 0.044(2) 0.070(3) 0.024(2) 0.036(2) 0.015(2)
C25 0.034(2) 0.043(2) 0.041(2) 0.0123(18) 0.0202(19) 0.0195(17)
C26 0.039(2) 0.0350(19) 0.036(2) 0.0108(17) 0.0193(19) 0.0185(17)
C27 0.048(2) 0.043(2) 0.044(3) 0.0104(19) 0.024(2) 0.0187(19)
C28 0.055(3) 0.059(3) 0.035(3) 0.011(2) 0.018(2) 0.028(2)
B1 0.043(3) 0.055(3) 0.056(4) -0.008(3) 0.012(3) 0.016(3)
F1 0.089(5) 0.131(6) 0.071(4) 0.020(4) 0.021(4) 0.079(4)
F2 0.077(4) 0.138(6) 0.131(5) 0.043(5) 0.045(4) 0.062(4)
F3 0.132(6) 0.122(6) 0.068(4) -0.038(4) 0.007(4) 0.073(5)
F4 0.140(5) 0.110(5) 0.116(5) 0.010(4) 0.023(5) 0.035(4)
F1A 0.075(4) 0.153(7) 0.078(4) -0.013(5) -0.001(4) 0.051(5)
F2A 0.105(5) 0.127(5) 0.121(5) -0.032(5) 0.013(4) 0.089(4)
F3A 0.151(5) 0.096(5) 0.102(5) 0.008(4) 0.004(4) 0.033(4)
F4A 0.161(6) 0.150(6) 0.086(5) 0.039(5) 0.037(4) 0.045(5)

loop_
_atom_type_symbol
_atom_type_description
_atom_type_scat_dispersion_real
_atom_type_scat_dispersion_imag
_atom_type_scat_source
C C 0.0033 0.0016 'International Tables Vol C Tables 4.2.6.8 and 6.1.1.4'
H H 0.0000 0.0000 'International Tables Vol C Tables 4.2.6.8 and 6.1.1.4'
B B 0.0013 0.0007 'International Tables Vol C Tables 4.2.6.8 and 6.1.1.4'
N N 0.0061 0.0033 'International Tables Vol C Tables 4.2.6.8 and 6.1.1.4'
O O 0.0106 0.0060 'International Tables Vol C Tables 4.2.6.8 and 6.1.1.4'
F F 0.0171 0.0103 'International Tables Vol C Tables 4.2.6.8 and 6.1.1.4'
Si Si 0.0817 0.0704 'International Tables Vol C Tables 4.2.6.8 and 6.1.1.4'
Rh Rh -1.1178 0.9187 'International Tables Vol C Tables 4.2.6.8 and 6.1.1.4'

loop_
_geom_angle_atom_site_label_1
_geom_angle_atom_site_label_2
_geom_angle_atom_site_label_3
_geom_angle
_geom_angle_site_symmetry_1
_geom_angle_site_symmetry_3
_geom_angle_publ_flag
C1 Rh1 C22 91.23(16) . . ?
C1 Rh1 C21 102.90(16) . . ?
C22 Rh1 C21 38.70(17) . . ?
C1 Rh1 O1 84.50(13) . . ?
C22 Rh1 O1 156.18(15) . . ?
C21 Rh1 O1 164.53(13) . . ?
C1 Rh1 C25 150.41(17) . . ?
C22 Rh1 C25 82.44(16) . . ?
C21 Rh1 C25 90.11(16) . . ?
O1 Rh1 C25 89.76(13) . . ?
C1 Rh1 C26 170.31(15) . . ?
C22 Rh1 C26 97.33(15) . . ?
C21 Rh1 C26 81.31(16) . . ?
O1 Rh1 C26 89.42(12) . . ?
C25 Rh1 C26 36.63(14) . . ?
O3 Si1 O4 112.7(3) . . ?
O3 Si1 O2 111.3(2) . . ?
O4 Si1 O2 106.0(2) . . ?
O3 Si1 C17 105.1(2) . . ?
O4 Si1 C17 109.1(3) . . ?
O2 Si1 C17 112.8(2) . . ?
C5 O1 Rh1 119.6(2) . . ?
C1 N1 C2A 116.6(6) . . ?
C1 N1 C2 109.9(4) . . ?
C1 N1 C4 121.7(3) . . ?
C2A N1 C4 121.7(6) . . ?
C2 N1 C4 126.9(4) . . ?
N1 C1 N2 105.0(4) . . ?
N1 C1 N2A 95.7(6) . . ?
N1 C1 Rh1 116.2(3) . . ?
N2 C1 Rh1 137.4(3) . . ?
N2A C1 Rh1 143.2(5) . . ?
C1 N2 C3 109.5(4) . . ?
C1 N2 C15 127.1(4) . . ?
C3 N2 C15 123.4(4) . . ?
C3 C2 N1 107.3(6) . . ?
C3 C2 H2 126.3 . . ?
N1 C2 H2 126.3 . . ?
C2 C3 N2 107.9(5) . . ?
C2 C3 H3 126.0 . . ?
N2 C3 H3 126.0 . . ?
C3A N2A C1 116.3(9) . . ?
C3A N2A C15A 118.9(9) . . ?
C1 N2A C15A 124.3(10) . . ?
C3A C2A N1 104.8(10) . . ?
C3A C2A H2A 127.6 . . ?
N1 C2A H2A 127.6 . . ?
C2A C3A N2A 104.4(10) . . ?
C2A C3A H3A 127.8 . . ?
N2A C3A H3A 127.8 . . ?
C18 O2 Si1 126.1(4) . . ?
C5 N3 C6 124.6(3) . . ?
C5 N3 H3AA 121(3) . . ?
C6 N3 H3AA 114(3) . . ?
C19 O3 Si1 128.0(4) . . ?
N1 C4 C5 106.5(3) . . ?
N1 C4 H4A 110.4 . . ?
C5 C4 H4A 110.4 . . ?
N1 C4 H4B 110.4 . . ?
C5 C4 H4B 110.4 . . ?
H4A C4 H4B 108.6 . . ?
C20 O4 Si1 127.7(4) . . ?
O1 C5 N3 122.9(3) . . ?
O1 C5 C4 119.6(3) . . ?
N3 C5 C4 117.3(3) . . ?
C11 C6 C7 122.1(4) . . ?
C11 C6 N3 119.5(4) . . ?
C7 C6 N3 118.4(3) . . ?
C8 C7 C6 118.3(4) . . ?
C8 C7 C12 121.2(4) . . ?
C6 C7 C12 120.5(4) . . ?
C7 C8 C9 121.7(4) . . ?
C7 C8 H8 119.2 . . ?
C9 C8 H8 119.2 . . ?
C8 C9 C10 118.7(4) . . ?
C8 C9 C13 121.5(5) . . ?
C10 C9 C13 119.7(5) . . ?
C11 C10 C9 121.2(4) . . ?
C11 C10 H10 119.4 . . ?
C9 C10 H10 119.4 . . ?
C6 C11 C10 118.0(4) . . ?
C6 C11 C14 122.1(4) . . ?
C10 C11 C14 119.8(4) . . ?
C7 C12 H12A 109.5 . . ?
C7 C12 H12B 109.5 . . ?
H12A C12 H12B 109.5 . . ?
C7 C12 H12C 109.5 . . ?
H12A C12 H12C 109.5 . . ?
H12B C12 H12C 109.5 . . ?
C9 C13 H13A 109.5 . . ?
C9 C13 H13B 109.5 . . ?
H13A C13 H13B 109.5 . . ?
C9 C13 H13C 109.5 . . ?
H13A C13 H13C 109.5 . . ?
H13B C13 H13C 109.5 . . ?
C11 C14 H14A 109.5 . . ?
C11 C14 H14B 109.5 . . ?
H14A C14 H14B 109.5 . . ?
C11 C14 H14C 109.5 . . ?
H14A C14 H14C 109.5 . . ?
H14B C14 H14C 109.5 . . ?
N2 C15 C16 111.0(5) . . ?
N2 C15 H15A 109.4 . . ?
C16 C15 H15A 109.4 . . ?
N2 C15 H15B 109.4 . . ?
C16 C15 H15B 109.4 . . ?
H15A C15 H15B 108.0 . . ?
C15 C16 C17 108.7(5) . . ?
C15 C16 H16A 109.9 . . ?
C17 C16 H16A 109.9 . . ?
C15 C16 H16B 109.9 . . ?
C17 C16 H16B 109.9 . . ?
H16A C16 H16B 108.3 . . ?
C16A C15A N2A 111.6(13) . . ?
C16A C15A H15C 109.3 . . ?
N2A C15A H15C 109.3 . . ?
C16A C15A H15D 109.3 . . ?
N2A C15A H15D 109.3 . . ?
H15C C15A H15D 108.0 . . ?
C15A C16A C17 101.6(12) . . ?
C15A C16A H16C 111.5 . . ?
C17 C16A H16C 111.5 . . ?
C15A C16A H16D 111.5 . . ?
C17 C16A H16D 111.5 . . ?
H16C C16A H16D 109.3 . . ?
C16 C17 Si1 117.1(4) . . ?
C16A C17 Si1 113.9(6) . . ?
C16 C17 H17A 107.7 . . ?
Si1 C17 H17A 108.4 . . ?
C16 C17 H17B 108.6 . . ?
Si1 C17 H17B 109.0 . . ?
H17A C17 H17B 105.4 . . ?
C16A C17 H17C 109.1 . . ?
Si1 C17 H17C 109.7 . . ?
C16A C17 H17D 108.9 . . ?
Si1 C17 H17D 109.2 . . ?
H17C C17 H17D 105.7 . . ?
O2 C18 H18A 109.5 . . ?
O2 C18 H18B 109.5 . . ?
H18A C18 H18B 109.5 . . ?
O2 C18 H18C 109.5 . . ?
H18A C18 H18C 109.5 . . ?
H18B C18 H18C 109.5 . . ?
O3 C19 H19A 109.5 . . ?
O3 C19 H19B 109.5 . . ?
H19A C19 H19B 109.5 . . ?
O3 C19 H19C 109.5 . . ?
H19A C19 H19C 109.5 . . ?
H19B C19 H19C 109.5 . . ?
O4 C20 H20A 109.5 . . ?
O4 C20 H20B 109.5 . . ?
H20A C20 H20B 109.5 . . ?
O4 C20 H20C 109.5 . . ?
H20A C20 H20C 109.5 . . ?
H20B C20 H20C 109.5 . . ?
C22 C21 C28 124.0(4) . . ?
C22 C21 Rh1 70.0(2) . . ?
C28 C21 Rh1 113.7(3) . . ?
C22 C21 H21 118.0 . . ?
C28 C21 H21 118.0 . . ?
Rh1 C21 H21 86.3 . . ?
C21 C22 C23 125.2(4) . . ?
C21 C22 Rh1 71.3(2) . . ?
C23 C22 Rh1 109.8(3) . . ?
C21 C22 H22 117.4 . . ?
C23 C22 H22 117.4 . . ?
Rh1 C22 H22 88.9 . . ?
C22 C23 C24 114.0(3) . . ?
C22 C23 H23A 108.8 . . ?
C24 C23 H23A 108.8 . . ?
C22 C23 H23B 108.8 . . ?
C24 C23 H23B 108.8 . . ?
H23A C23 H23B 107.7 . . ?
C25 C24 C23 113.2(3) . . ?
C25 C24 H24A 108.9 . . ?
C23 C24 H24A 108.9 . . ?
C25 C24 H24B 108.9 . . ?
C23 C24 H24B 108.9 . . ?
H24A C24 H24B 107.8 . . ?
C26 C25 C24 122.9(4) . . ?
C26 C25 Rh1 72.8(2) . . ?
C24 C25 Rh1 110.9(3) . . ?
C26 C25 H25 118.5 . . ?
C24 C25 H25 118.5 . . ?
Rh1 C25 H25 86.3 . . ?
C25 C26 C27 125.2(4) . . ?
C25 C26 Rh1 70.5(2) . . ?
C27 C26 Rh1 110.1(3) . . ?
C25 C26 H26 117.4 . . ?
C27 C26 H26 117.4 . . ?
Rh1 C26 H26 89.3 . . ?
C26 C27 C28 113.9(3) . . ?
C26 C27 H27A 108.8 . . ?
C28 C27 H27A 108.8 . . ?
C26 C27 H27B 108.8 . . ?
C28 C27 H27B 108.8 . . ?
H27A C27 H27B 107.7 . . ?
C21 C28 C27 113.9(4) . . ?
C21 C28 H28A 108.8 . . ?
C27 C28 H28A 108.8 . . ?
C21 C28 H28B 108.8 . . ?
C27 C28 H28B 108.8 . . ?
H28A C28 H28B 107.7 . . ?
F3A B1 F1A 121.2(7) . . ?
F3A B1 F2A 111.5(7) . . ?
F1A B1 F2A 106.8(6) . . ?
F3 B1 F4 114.9(7) . . ?
F3 B1 F2 121.0(7) . . ?
F4 B1 F2 103.0(6) . . ?
F3A B1 F4A 104.8(6) . . ?
F1A B1 F4A 106.5(7) . . ?
F2A B1 F4A 104.8(7) . . ?
F3 B1 F1 109.1(6) . . ?
F4 B1 F1 105.6(6) . . ?
F2 B1 F1 101.5(6) . . ?

loop_
_geom_bond_atom_site_label_1
_geom_bond_atom_site_label_2
_geom_bond_distance
_geom_bond_site_symmetry_2
_geom_bond_publ_flag
Rh1 C1 2.040(4) . ?
Rh1 C22 2.106(4) . ?
Rh1 C21 2.122(4) . ?
Rh1 O1 2.134(3) . ?
Rh1 C25 2.170(4) . ?
Rh1 C26 2.199(4) . ?
Si1 O3 1.600(4) . ?
Si1 O4 1.602(4) . ?
Si1 O2 1.622(4) . ?
Si1 C17 1.832(6) . ?
O1 C5 1.243(4) . ?
N1 C1 1.373(5) . ?
N1 C2A 1.382(10) . ?
N1 C2 1.382(7) . ?
N1 C4 1.454(5) . ?
C1 N2 1.372(5) . ?
C1 N2A 1.394(8) . ?
N2 C3 1.382(6) . ?
N2 C15 1.459(8) . ?
C2 C3 1.338(7) . ?
C2 H2 0.9500 . ?
C3 H3 0.9500 . ?
N2A C3A 1.373(9) . ?
N2A C15A 1.474(18) . ?
C2A C3A 1.355(10) . ?
C2A H2A 0.9500 . ?
C3A H3A 0.9500 . ?
O2 C18 1.378(6) . ?
N3 C5 1.321(5) . ?
N3 C6 1.438(5) . ?
N3 H3AA 0.83(3) . ?
O3 C19 1.450(7) . ?
C4 C5 1.508(5) . ?
C4 H4A 0.9900 . ?
C4 H4B 0.9900 . ?
O4 C20 1.422(6) . ?
C6 C11 1.387(6) . ?
C6 C7 1.393(6) . ?
C7 C8 1.378(5) . ?
C7 C12 1.516(6) . ?
C8 C9 1.386(6) . ?
C8 H8 0.9500 . ?
C9 C10 1.397(7) . ?
C9 C13 1.512(6) . ?
C10 C11 1.393(6) . ?
C10 H10 0.9500 . ?
C11 C14 1.503(6) . ?
C12 H12A 0.9800 . ?
C12 H12B 0.9800 . ?
C12 H12C 0.9800 . ?
C13 H13A 0.9800 . ?
C13 H13B 0.9800 . ?
C13 H13C 0.9800 . ?
C14 H14A 0.9800 . ?
C14 H14B 0.9800 . ?
C14 H14C 0.9800 . ?
C15 C16 1.524(8) . ?
C15 H15A 0.9900 . ?
C15 H15B 0.9900 . ?
C16 C17 1.525(8) . ?
C16 H16A 0.9900 . ?
C16 H16B 0.9900 . ?
C15A C16A 1.44(2) . ?
C15A H15C 0.9900 . ?
C15A H15D 0.9900 . ?
C16A C17 1.797(17) . ?
C16A H16C 0.9900 . ?
C16A H16D 0.9900 . ?
C17 H17A 0.9791 . ?
C17 H17B 0.9660 . ?
C17 H17C 0.9702 . ?
C17 H17D 0.9764 . ?
C18 H18A 0.9800 . ?
C18 H18B 0.9800 . ?
C18 H18C 0.9800 . ?
C19 H19A 0.9800 . ?
C19 H19B 0.9800 . ?
C19 H19C 0.9800 . ?
C20 H20A 0.9800 . ?
C20 H20B 0.9800 . ?
C20 H20C 0.9800 . ?
C21 C22 1.401(6) . ?
C21 C28 1.523(6) . ?
C21 H21 0.9500 . ?
C22 C23 1.491(6) . ?
C22 H22 0.9500 . ?
C23 C24 1.526(6) . ?
C23 H23A 0.9900 . ?
C23 H23B 0.9900 . ?
C24 C25 1.506(5) . ?
C24 H24A 0.9900 . ?
C24 H24B 0.9900 . ?
C25 C26 1.373(5) . ?
C25 H25 0.9500 . ?
C26 C27 1.492(6) . ?
C26 H26 0.9500 . ?
C27 C28 1.527(6) . ?
C27 H27A 0.9900 . ?
C27 H27B 0.9900 . ?
C28 H28A 0.9900 . ?
C28 H28B 0.9900 . ?
B1 F3 1.259(8) . ?
B1 F3A 1.297(8) . ?
B1 F1A 1.312(8) . ?
B1 F2A 1.345(7) . ?
B1 F4 1.351(8) . ?
B1 F2 1.368(8) . ?
B1 F4A 1.382(8) . ?
B1 F1 1.387(6) . ?

loop_
_geom_torsion_atom_site_label_1
_geom_torsion_atom_site_label_2
_geom_torsion_atom_site_label_3
_geom_torsion_atom_site_label_4
_geom_torsion
_geom_torsion_site_symmetry_1
_geom_torsion_site_symmetry_2
_geom_torsion_site_symmetry_3
_geom_torsion_site_symmetry_4
_geom_torsion_publ_flag
C2 N1 C1 N2 2.1(6) . . . . ?
C4 N1 C1 N2 -165.2(4) . . . . ?
C2A N1 C1 N2A -12.9(13) . . . . ?
C4 N1 C1 N2A 164.7(6) . . . . ?
C2A N1 C1 Rh1 -174.0(11) . . . . ?
C2 N1 C1 Rh1 170.9(5) . . . . ?
C4 N1 C1 Rh1 3.6(5) . . . . ?
N1 C1 N2 C3 -4.8(5) . . . . ?
Rh1 C1 N2 C3 -169.9(4) . . . . ?
N1 C1 N2 C15 176.8(5) . . . . ?
Rh1 C1 N2 C15 11.7(9) . . . . ?
C1 N1 C2 C3 1.4(9) . . . . ?
C4 N1 C2 C3 167.9(5) . . . . ?
N1 C2 C3 N2 -4.4(9) . . . . ?
C1 N2 C3 C2 5.9(8) . . . . ?
C15 N2 C3 C2 -175.7(7) . . . . ?
N1 C1 N2A C3A 14.9(11) . . . . ?
Rh1 C1 N2A C3A 165.9(8) . . . . ?
N1 C1 N2A C15A -173.4(11) . . . . ?
Rh1 C1 N2A C15A -22.4(18) . . . . ?
C1 N1 C2A C3A 7.0(18) . . . . ?
C4 N1 C2A C3A -170.6(9) . . . . ?
N1 C2A C3A N2A 2.9(17) . . . . ?
C1 N2A C3A C2A -12.1(15) . . . . ?
C15A N2A C3A C2A 175.7(15) . . . . ?
O3 Si1 O2 C18 56.5(6) . . . . ?
O4 Si1 O2 C18 179.4(5) . . . . ?
C17 Si1 O2 C18 -61.4(6) . . . . ?
O4 Si1 O3 C19 -62.1(5) . . . . ?
O2 Si1 O3 C19 56.9(5) . . . . ?
C17 Si1 O3 C19 179.3(5) . . . . ?
C1 N1 C4 C5 58.6(4) . . . . ?
C2A N1 C4 C5 -123.9(12) . . . . ?
C2 N1 C4 C5 -106.4(7) . . . . ?
O3 Si1 O4 C20 91.9(6) . . . . ?
O2 Si1 O4 C20 -30.1(7) . . . . ?
C17 Si1 O4 C20 -151.8(6) . . . . ?
Rh1 O1 C5 N3 -168.1(3) . . . . ?
Rh1 O1 C5 C4 7.3(4) . . . . ?
C6 N3 C5 O1 5.7(6) . . . . ?
C6 N3 C5 C4 -169.8(3) . . . . ?
N1 C4 C5 O1 -64.8(4) . . . . ?
N1 C4 C5 N3 110.8(4) . . . . ?
C5 N3 C6 C11 63.1(5) . . . . ?
C5 N3 C6 C7 -119.8(4) . . . . ?
C11 C6 C7 C8 0.3(6) . . . . ?
N3 C6 C7 C8 -176.7(4) . . . . ?
C11 C6 C7 C12 -179.9(4) . . . . ?
N3 C6 C7 C12 3.1(6) . . . . ?
C6 C7 C8 C9 -1.3(6) . . . . ?
C12 C7 C8 C9 178.8(4) . . . . ?
C7 C8 C9 C10 0.7(7) . . . . ?
C7 C8 C9 C13 179.9(4) . . . . ?
C8 C9 C10 C11 1.0(7) . . . . ?
C13 C9 C10 C11 -178.3(4) . . . . ?
C7 C6 C11 C10 1.3(6) . . . . ?
N3 C6 C11 C10 178.3(4) . . . . ?
C7 C6 C11 C14 -175.8(4) . . . . ?
N3 C6 C11 C14 1.2(6) . . . . ?
C9 C10 C11 C6 -1.9(6) . . . . ?
C9 C10 C11 C14 175.2(4) . . . . ?
C1 N2 C15 C16 117.8(6) . . . . ?
C3 N2 C15 C16 -60.4(7) . . . . ?
N2 C15 C16 C17 178.7(5) . . . . ?
C3A N2A C15A C16A 88.5(15) . . . . ?
C1 N2A C15A C16A -83.1(16) . . . . ?
N2A C15A C16A C17 -169.4(9) . . . . ?
C15 C16 C17 Si1 81.7(6) . . . . ?
C15A C16A C17 Si1 -78.8(11) . . . . ?
O3 Si1 C17 C16 28.3(5) . . . . ?
O4 Si1 C17 C16 -92.8(5) . . . . ?
O2 Si1 C17 C16 149.7(4) . . . . ?
O3 Si1 C17 C16A 69.3(7) . . . . ?
O4 Si1 C17 C16A -51.8(7) . . . . ?
O2 Si1 C17 C16A -169.3(6) . . . . ?
C28 C21 C22 C23 4.2(7) . . . . ?
Rh1 C21 C22 C23 -101.5(4) . . . . ?
C28 C21 C22 Rh1 105.7(4) . . . . ?
C21 C22 C23 C24 45.8(6) . . . . ?
Rh1 C22 C23 C24 -34.7(5) . . . . ?
C22 C23 C24 C25 30.3(6) . . . . ?
C23 C24 C25 C26 -93.3(5) . . . . ?
C23 C24 C25 Rh1 -10.8(5) . . . . ?
C24 C25 C26 C27 2.8(6) . . . . ?
Rh1 C25 C26 C27 -101.4(4) . . . . ?
C24 C25 C26 Rh1 104.1(4) . . . . ?
C25 C26 C27 C28 50.3(5) . . . . ?
Rh1 C26 C27 C28 -29.6(4) . . . . ?
C22 C21 C28 C27 -89.5(5) . . . . ?
Rh1 C21 C28 C27 -8.3(5) . . . . ?
C26 C27 C28 C21 25.5(5) . . . . ?
